data_2214785
loop_
_publ_author_name
'Curran, Louise A.'
'Jenkinson, Sarah F.'
'Jones, Nigel A.'
'Watkin, David J.'
'Fleet, George W. J.'

_publ_section_title
2,6-Anhydro-1-deoxy-3,4-<i>O</i>-isopropylidene-3-<i>C</i>-methyl-\b-<small>D</small>-<i>ribo</i>-hex-2-ulofuranose
_journal_coeditor_code LH2449
_journal_issue 8
_journal_name_full 'Acta Crystallographica Section E'
_journal_page_first o3388
_journal_page_last o3388
_journal_paper_doi 10.1107/S1600536807031546
_journal_volume 63
_journal_year 2007
_chemical_formula_iupac 'C10 H16 O4'
_chemical_formula_moiety 'C10 H16 O4'
_chemical_formula_sum 'C10 H16 O4'
_chemical_formula_weight 200.23
_chemical_name_systematic
;
2,6-Anhydro-1-deoxy-3,4-<i>O</i>-isopropylidene-3-<i>C</i>-methyl-\b-D-
ribo-hex-2-ulofuranose
;
_space_group_IT_number 19
_symmetry_cell_setting orthorhombic
_symmetry_space_group_name_Hall 'P 2ac 2ab'
_symmetry_space_group_name_H-M 'P 21 21 21'
_atom_sites_solution_hydrogens geom
_atom_sites_solution_primary direct
_cell_angle_alpha 90
_cell_angle_beta 90
_cell_angle_gamma 90
_cell_formula_units_Z 4
_cell_length_a 6.6307(2)
_cell_length_b 11.1029(4)
_cell_length_c 14.1409(5)
_cell_measurement_reflns_used 1321
_cell_measurement_temperature 150
_cell_measurement_theta_max 27
_cell_measurement_theta_min 5
_cell_volume 1041.05(6)
_computing_cell_refinement 'DENZO/SCALEPACK (Otwinowski & Minor, 1997)'
_computing_data_collection 'COLLECT (Nonius, 2001)'
_computing_data_reduction DENZO/SCALEPACK
_computing_molecular_graphics 'CAMERON (Watkin <i>et al.</i>,  1996)'
_computing_publication_material CRYSTALS
_computing_structure_refinement 'CRYSTALS (Betteridge <i>et al.</i>,  2003)'
_computing_structure_solution 'SIR92 (Altomare <i>et al.</i>,  1994)'
_diffrn_ambient_temperature 150
_diffrn_measured_fraction_theta_full 0.986
_diffrn_measured_fraction_theta_max 0.979
_diffrn_measurement_device_type 'Nonius KappaCCD'
_diffrn_measurement_method \w
_diffrn_radiation_monochromator graphite
_diffrn_radiation_type 'Mo K\a'
_diffrn_radiation_wavelength 0.71073
_diffrn_reflns_av_R_equivalents 0.045
_diffrn_reflns_limit_h_max 8
_diffrn_reflns_limit_h_min -8
_diffrn_reflns_limit_k_max 14
_diffrn_reflns_limit_k_min -14
_diffrn_reflns_limit_l_max 18
_diffrn_reflns_limit_l_min -18
_diffrn_reflns_number 6557
_diffrn_reflns_theta_full 25.252
_diffrn_reflns_theta_max 27.447
_diffrn_reflns_theta_min 5.307
_diffrn_standards_number 0
_exptl_absorpt_coefficient_mu 0.098
_exptl_absorpt_correction_T_max 1.00
_exptl_absorpt_correction_T_min 0.95
_exptl_absorpt_correction_type multi-scan
_exptl_absorpt_process_details 'DENZO/SCALEPACK (Otwinowski & Minor, 1997)'
_exptl_crystal_colour colourless
_exptl_crystal_density_diffrn 1.277
_exptl_crystal_description plate
_exptl_crystal_F_000 432
_exptl_crystal_size_max 0.60
_exptl_crystal_size_mid 0.50
_exptl_crystal_size_min 0.10
_refine_diff_density_max 0.24
_refine_diff_density_min -0.19
_refine_ls_extinction_method None
_refine_ls_goodness_of_fit_ref 0.9261
_refine_ls_hydrogen_treatment constr
_refine_ls_matrix_type full
_refine_ls_number_parameters 127
_refine_ls_number_reflns 1370
_refine_ls_number_restraints 0
_refine_ls_R_factor_all 0.0411
_refine_ls_R_factor_gt 0.0309
_refine_ls_shift/su_max 0.000171
_refine_ls_structure_factor_coef Fsqd
_refine_ls_weighting_details
;
w=1/[\s^2^(F^2^) + (0.03P)^2^ + 0.18P], where P=[max(Fo^2^,0) + 2Fc^2^]/3
;
_refine_ls_weighting_scheme calc
_refine_ls_wR_factor_all 0.0736
_refine_ls_wR_factor_gt 0.0697
_refine_ls_wR_factor_ref 0.0736
_reflns_number_gt 1160
_reflns_number_total 1370
_reflns_threshold_expression I>2\s(I)
_cod_data_source_file lh2449.cif
_cod_data_source_block I
_cod_database_code 2214785
_cod_database_fobs_code 2214785

loop_
_symmetry_equiv_pos_as_xyz
x,y,z
x+1/2,-y+1/2,-z
-x,y+1/2,-z+1/2
-x+1/2,-y,z+1/2

loop_
_atom_site_type_symbol
_atom_site_label
_atom_site_fract_x
_atom_site_fract_y
_atom_site_fract_z
_atom_site_U_iso_or_equiv
_atom_site_adp_type
_atom_site_occupancy
C C1 0.3568(2) 0.21011(14) 0.20100(10) 0.0212 Uani 1.0000
C C2 0.4422(2) 0.31928(14) 0.14619(10) 0.0217 Uani 1.0000
O O3 0.56240(17) 0.37828(10) 0.21534(8) 0.0263 Uani 1.0000
C C4 0.6883(2) 0.27622(15) 0.23612(11) 0.0272 Uani 1.0000
C C5 0.5351(2) 0.18346(15) 0.26887(10) 0.0245 Uani 1.0000
O O6 0.46475(18) 0.21350(13) 0.36068(7) 0.0352 Uani 1.0000
C C7 0.2509(3) 0.22921(16) 0.35888(11) 0.0270 Uani 1.0000
O O8 0.19903(16) 0.25108(11) 0.26189(7) 0.0283 Uani 1.0000
C C9 0.1985(3) 0.34073(17) 0.41531(13) 0.0403 Uani 1.0000
C C10 0.1483(3) 0.11679(18) 0.39421(13) 0.0396 Uani 1.0000
C C11 0.7600(3) 0.24199(19) 0.13709(12) 0.0353 Uani 1.0000
O O12 0.58629(17) 0.27261(11) 0.07985(8) 0.0317 Uani 1.0000
C C13 0.2974(3) 0.40276(16) 0.09881(12) 0.0305 Uani 1.0000
C C14 0.2857(3) 0.10662(15) 0.13904(12) 0.0308 Uani 1.0000
H H41 0.8009 0.2937 0.2816 0.0355 Uiso 1.0000
H H51 0.5810 0.0978 0.2636 0.0310 Uiso 1.0000
H H91 0.0522 0.3542 0.4084 0.0621 Uiso 1.0000
H H92 0.2310 0.3255 0.4825 0.0614 Uiso 1.0000
H H93 0.2804 0.4099 0.3910 0.0617 Uiso 1.0000
H H101 0.0017 0.1299 0.3883 0.0594 Uiso 1.0000
H H102 0.1804 0.1039 0.4613 0.0595 Uiso 1.0000
H H103 0.1903 0.0467 0.3550 0.0594 Uiso 1.0000
H H111 0.7881 0.1541 0.1327 0.0480 Uiso 1.0000
H H112 0.8841 0.2875 0.1191 0.0473 Uiso 1.0000
H H131 0.3743 0.4706 0.0698 0.0479 Uiso 1.0000
H H132 0.1972 0.4328 0.1459 0.0487 Uiso 1.0000
H H133 0.2281 0.3599 0.0465 0.0489 Uiso 1.0000
H H141 0.2242 0.0438 0.1796 0.0485 Uiso 1.0000
H H142 0.4037 0.0743 0.1055 0.0487 Uiso 1.0000
H H143 0.1825 0.1383 0.0923 0.0481 Uiso 1.0000

loop_
_atom_site_aniso_label
_atom_site_aniso_U_11
_atom_site_aniso_U_22
_atom_site_aniso_U_33
_atom_site_aniso_U_12
_atom_site_aniso_U_13
_atom_site_aniso_U_23
C1 0.0180(7) 0.0224(8) 0.0231(7) 0.0020(7) -0.0018(6) -0.0006(7)
C2 0.0217(7) 0.0228(8) 0.0207(7) 0.0003(7) -0.0004(7) -0.0020(6)
O3 0.0255(6) 0.0219(5) 0.0316(6) -0.0021(5) -0.0053(5) -0.0018(5)
C4 0.0185(7) 0.0304(9) 0.0326(8) 0.0012(8) -0.0031(7) 0.0014(8)
C5 0.0219(8) 0.0267(8) 0.0248(7) 0.0014(8) -0.0033(7) 0.0028(7)
O6 0.0274(6) 0.0560(8) 0.0221(5) 0.0010(7) -0.0034(5) 0.0044(6)
C7 0.0257(8) 0.0348(10) 0.0204(7) -0.0004(8) -0.0008(6) 0.0021(7)
O8 0.0205(5) 0.0431(7) 0.0214(5) 0.0029(6) 0.0011(5) 0.0025(5)
C9 0.0467(12) 0.0394(10) 0.0347(9) 0.0016(10) -0.0041(9) -0.0070(8)
C10 0.0441(11) 0.0375(10) 0.0372(9) -0.0035(10) 0.0063(9) 0.0071(9)
C11 0.0221(8) 0.0443(11) 0.0394(10) 0.0043(9) 0.0037(8) 0.0026(9)
O12 0.0273(6) 0.0415(7) 0.0262(5) 0.0031(6) 0.0057(5) 0.0001(6)
C13 0.0350(10) 0.0261(8) 0.0304(8) 0.0022(9) -0.0060(8) 0.0045(7)
C14 0.0323(9) 0.0254(8) 0.0348(9) -0.0029(8) -0.0085(8) -0.0010(8)

loop_
_atom_type_symbol
_atom_type_scat_dispersion_real
_atom_type_scat_dispersion_imag
_atom_type_scat_source
C 0.0033 0.0016 'International Tables Vol C 4.2.6.8 and 6.1.1.4'
H 0.0000 0.0000 'International Tables Vol C 4.2.6.8 and 6.1.1.4'
O 0.0106 0.0060 'International Tables Vol C 4.2.6.8 and 6.1.1.4'

loop_
_geom_angle_atom_site_label_1
_geom_angle_atom_site_label_2
_geom_angle_atom_site_label_3
_geom_angle
_geom_angle_publ_flag
C2 C1 C5 100.40(12) no
C2 C1 O8 108.70(12) no
C5 C1 O8 104.24(11) no
C2 C1 C14 114.66(13) no
C5 C1 C14 116.67(13) no
O8 C1 C14 111.16(13) no
C1 C2 O3 102.81(11) no
C1 C2 O12 106.76(12) no
O3 C2 O12 104.05(12) no
C1 C2 C13 118.43(14) no
O3 C2 C13 112.53(13) no
O12 C2 C13 111.02(13) no
C2 O3 C4 95.90(11) no
O3 C4 C5 102.05(13) no
O3 C4 C11 100.93(13) no
C5 C4 C11 108.61(15) no
O3 C4 H41 114.2 no
C5 C4 H41 115.7 no
C11 C4 H41 113.8 no
C1 C5 C4 101.05(12) no
C1 C5 O6 105.70(12) no
C4 C5 O6 109.83(14) no
C1 C5 H51 111.5 no
C4 C5 H51 114.7 no
O6 C5 H51 113.0 no
C5 O6 C7 109.79(12) no
O6 C7 O8 106.00(12) no
O6 C7 C9 108.58(16) no
O8 C7 C9 108.08(14) no
O6 C7 C10 109.95(16) no
O8 C7 C10 110.41(14) no
C9 C7 C10 113.52(15) no
C7 O8 C1 110.27(12) no
C7 C9 H91 107.3 no
C7 C9 H92 108.4 no
H91 C9 H92 109.6 no
C7 C9 H93 108.8 no
H91 C9 H93 112.5 no
H92 C9 H93 110.0 no
C7 C10 H101 107.1 no
C7 C10 H102 110.0 no
H101 C10 H102 108.4 no
C7 C10 H103 109.6 no
H101 C10 H103 110.2 no
H102 C10 H103 111.4 no
C4 C11 O12 101.92(12) no
C4 C11 H111 111.1 no
O12 C11 H111 110.1 no
C4 C11 H112 111.4 no
O12 C11 H112 113.2 no
H111 C11 H112 109.0 no
C11 O12 C2 104.40(11) no
C2 C13 H131 108.9 no
C2 C13 H132 109.6 no
H131 C13 H132 111.3 no
C2 C13 H133 109.5 no
H131 C13 H133 107.0 no
H132 C13 H133 110.5 no
C1 C14 H141 109.1 no
C1 C14 H142 107.9 no
H141 C14 H142 110.5 no
C1 C14 H143 108.8 no
H141 C14 H143 110.0 no
H142 C14 H143 110.5 no

loop_
_geom_bond_atom_site_label_1
_geom_bond_atom_site_label_2
_geom_bond_distance
_geom_bond_publ_flag
C1 C2 1.546(2) no
C1 C5 1.551(2) no
C1 O8 1.4293(18) no
C1 C14 1.520(2) no
C2 O3 1.4214(18) no
C2 O12 1.4357(18) no
C2 C13 1.493(2) no
O3 C4 1.438(2) no
C4 C5 1.519(2) no
C4 C11 1.527(2) no
C4 H41 1.004 no
C5 O6 1.4193(19) no
C5 H51 1.001 no
O6 C7 1.429(2) no
C7 O8 1.4348(18) no
C7 C9 1.514(2) no
C7 C10 1.507(3) no
C9 H91 0.986 no
C9 H92 0.988 no
C9 H93 1.001 no
C10 H101 0.986 no
C10 H102 0.983 no
C10 H103 0.995 no
C11 O12 1.448(2) no
C11 H111 0.995 no
C11 H112 0.998 no
C13 H131 0.998 no
C13 H132 0.999 no
C13 H133 0.993 no
C14 H141 0.991 no
C14 H142 0.983 no
C14 H143 1.014 no

loop_
_cod_related_entry_id
_cod_related_entry_database
_cod_related_entry_code
1 ChemSpider 21184543
